data_2243305
loop_
_publ_author_name
'Metwally, Nadia H.'
'Elgemeie, Galal H.'
'Jones, Peter G.'

_publ_section_title
;
 Crystal structure of ethyl
 2-(5-amino-1-benzenesulfonyl-3-oxo-2,3-dihydro-1<i>H</i>-pyrazol-2-yl)acetate
;
_journal_coeditor_code NR2077
_journal_issue 4
_journal_name_full 'Acta Crystallographica Section E'
_journal_page_first 481
_journal_page_last 483
_journal_paper_doi 10.1107/S2056989020002674
_journal_volume 76
_journal_year 2020
_chemical_formula_iupac 'C13 H15 N3 O5 S'
_chemical_formula_moiety 'C13 H15 N3 O5 S'
_chemical_formula_sum 'C13 H15 N3 O5 S'
_chemical_formula_weight 325.34
_chemical_name_systematic
;
Ethyl
2-(5-amino-1-benzenesulfonyl-3-oxo-2,3-dihydro-1<i>H</i>-pyrazol-2-yl)acetate
;
_space_group_crystal_system monoclinic
_space_group_IT_number 14
_space_group_name_Hall '-P 2ybc'
_space_group_name_H-M_alt 'P 1 21/c 1'
_atom_sites_solution_hydrogens mixed
_atom_sites_solution_primary direct
_atom_sites_solution_secondary difmap
_audit_creation_method SHELXL-2017/1
_cell_angle_alpha 90
_cell_angle_beta 104.521(4)
_cell_angle_gamma 90
_cell_formula_units_Z 4
_cell_length_a 9.2139(4)
_cell_length_b 8.8122(4)
_cell_length_c 18.3486(7)
_cell_measurement_reflns_used 16307
_cell_measurement_temperature 100(2)
_cell_measurement_theta_max 30.2980
_cell_measurement_theta_min 2.5690
_cell_volume 1442.22(11)
_computing_cell_refinement
;
CrysAlis PRO (Rigaku OD, 2015)
;
_computing_data_collection
;
CrysAlis PRO (Rigaku OD, 2015)
;
_computing_data_reduction
;
CrysAlis PRO (Rigaku OD, 2015)
;
_computing_molecular_graphics
;
XP (Siemens, 1994)
;
_computing_publication_material
;
SHELXL2017 (Sheldrick, 2015)
;
_computing_structure_refinement
;
SHELXL2017 (Sheldrick, 2015)
;
_computing_structure_solution
;
SHELXS97 (Sheldrick, 2008)
;
_diffrn_ambient_temperature 100(2)
_diffrn_detector_area_resol_mean 16.1419
_diffrn_measured_fraction_theta_full 0.996
_diffrn_measured_fraction_theta_max 0.996
_diffrn_measurement_device_type 'Oxford Diffraction Xcalibur Eos'
_diffrn_measurement_method \w-scan
_diffrn_radiation_type MoK\a
_diffrn_radiation_wavelength 0.71073
_diffrn_reflns_av_R_equivalents 0.0440
_diffrn_reflns_av_unetI/netI 0.0203
_diffrn_reflns_limit_h_max 12
_diffrn_reflns_limit_h_min -12
_diffrn_reflns_limit_k_max 12
_diffrn_reflns_limit_k_min -12
_diffrn_reflns_limit_l_max 25
_diffrn_reflns_limit_l_min -25
_diffrn_reflns_number 74051
_diffrn_reflns_theta_full 30.000
_diffrn_reflns_theta_max 30.030
_diffrn_reflns_theta_min 2.283
_diffrn_source 'fine-focus sealed X-ray tube'
_exptl_absorpt_coefficient_mu 0.253
_exptl_absorpt_correction_T_max 1.00000
_exptl_absorpt_correction_T_min 0.96362
_exptl_absorpt_correction_type multi-scan
_exptl_absorpt_process_details
;
(CrysAlis PRO; Rigaku OD, 2015)
;
_exptl_crystal_colour colourless
_exptl_crystal_density_diffrn 1.498
_exptl_crystal_density_method 'not measured'
_exptl_crystal_description tablet
_exptl_crystal_F_000 680
_exptl_crystal_size_max 0.35
_exptl_crystal_size_mid 0.30
_exptl_crystal_size_min 0.15
_refine_diff_density_max 0.469
_refine_diff_density_min -0.313
_refine_ls_extinction_method none
_refine_ls_goodness_of_fit_ref 1.107
_refine_ls_hydrogen_treatment mixed
_refine_ls_matrix_type full
_refine_ls_number_parameters 208
_refine_ls_number_reflns 4193
_refine_ls_number_restraints 0
_refine_ls_restrained_S_all 1.107
_refine_ls_R_factor_all 0.0419
_refine_ls_R_factor_gt 0.0351
_refine_ls_shift/su_max 0.000
_refine_ls_shift/su_mean 0.000
_refine_ls_structure_factor_coef Fsqd
_refine_ls_weighting_details 'w=1/[\s^2^(Fo^2^)+(0.0304P)^2^+0.8673P] where P=(Fo^2^+2Fc^2^)/3'
_refine_ls_weighting_scheme calc
_refine_ls_wR_factor_gt 0.0825
_refine_ls_wR_factor_ref 0.0853
_reflns_number_gt 3708
_reflns_number_total 4193
_reflns_threshold_expression 'I > 2\s(I)'
_cod_data_source_file nr2077sup1.cif
_cod_data_source_block I
_cod_original_sg_symbol_H-M 'P 21/c'
_cod_database_code 2243305
_shelx_space_group_comment
;
The symmetry employed for this shelxl refinement is uniquely defined
by the following loop, which should always be used as a source of
symmetry information in preference to the above space-group names.
They are only intended as comments.
;
_shelx_estimated_absorpt_t_min 0.917
_shelx_estimated_absorpt_t_max 0.963

loop_
_space_group_symop_operation_xyz
'x, y, z'
'-x, y+1/2, -z+1/2'
'-x, -y, -z'
'x, -y-1/2, z-1/2'

loop_
_atom_site_type_symbol
_atom_site_label
_atom_site_fract_x
_atom_site_fract_y
_atom_site_fract_z
_atom_site_U_iso_or_equiv
_atom_site_adp_type
_atom_site_calc_flag
_atom_site_occupancy
_atom_site_disorder_assembly
_atom_site_disorder_group
S S1 0.21827(3) 0.35269(3) 0.02872(2) 0.01371(8) Uani d 1 . .
N N1 0.33782(11) 0.22191(12) 0.08270(6) 0.01304(19) Uani d 1 . .
N N2 0.25215(11) 0.11750(12) 0.11476(6) 0.0142(2) Uani d 1 . .
N N3 0.54212(13) 0.38935(14) 0.13239(7) 0.0187(2) Uani d 1 . .
H H01 0.547(2) 0.411(2) 0.0871(11) 0.029(5) Uiso d 1 . .
H H02 0.602(2) 0.431(2) 0.1716(11) 0.027(4) Uiso d 1 . .
O O1 0.31374(10) 0.45322(11) 0.00110(5) 0.01845(19) Uani d 1 . .
O O2 0.10901(10) 0.26285(11) -0.02197(5) 0.01864(19) Uani d 1 . .
O O3 0.27967(10) 0.00832(11) 0.23139(5) 0.0201(2) Uani d 1 . .
O O4 0.32627(13) -0.17922(12) -0.00343(6) 0.0282(2) Uani d 1 . .
O O5 0.46016(11) -0.09414(11) 0.10922(5) 0.0206(2) Uani d 1 . .
C C3 0.32177(13) 0.10511(15) 0.19250(7) 0.0151(2) Uani d 1 . .
C C4 0.43781(13) 0.21500(15) 0.20999(7) 0.0159(2) Uani d 1 . .
H H4 0.497420 0.238013 0.258957 0.019 Uiso calc 1 . .
C C5 0.44943(13) 0.28208(14) 0.14470(7) 0.0139(2) Uani d 1 . .
C C6 0.13579(13) 0.44475(14) 0.09267(7) 0.0148(2) Uani d 1 . .
C C7 0.00733(14) 0.38207(15) 0.10759(7) 0.0187(2) Uani d 1 . .
H H7 -0.038852 0.294967 0.081123 0.022 Uiso calc 1 . .
C C8 -0.05126(15) 0.45024(17) 0.16212(8) 0.0219(3) Uani d 1 . .
H H8 -0.137945 0.408731 0.173735 0.026 Uiso calc 1 . .
C C9 0.01580(15) 0.57863(17) 0.19982(8) 0.0223(3) Uani d 1 . .
H H9 -0.025685 0.624603 0.236866 0.027 Uiso calc 1 . .
C C10 0.14298(15) 0.64049(16) 0.18388(7) 0.0206(3) Uani d 1 . .
H H10 0.187588 0.728962 0.209625 0.025 Uiso calc 1 . .
C C11 0.20494(14) 0.57298(15) 0.13031(7) 0.0173(2) Uani d 1 . .
H H11 0.292829 0.613492 0.119539 0.021 Uiso calc 1 . .
C C12 0.20730(14) -0.01978(15) 0.07046(7) 0.0189(2) Uani d 1 . .
H H12A 0.136124 0.008368 0.022367 0.023 Uiso calc 1 . .
H H12B 0.153689 -0.087254 0.098087 0.023 Uiso calc 1 . .
C C13 0.33651(15) -0.10706(15) 0.05324(7) 0.0185(2) Uani d 1 . .
C C14 0.59637(16) -0.16389(17) 0.09781(8) 0.0225(3) Uani d 1 . .
H H14A 0.602432 -0.149340 0.045151 0.027 Uiso calc 1 . .
H H14B 0.596692 -0.274125 0.108255 0.027 Uiso calc 1 . .
C C15 0.72666(16) -0.08824(19) 0.15109(8) 0.0263(3) Uani d 1 . .
H H15A 0.724485 0.020857 0.140513 0.039 Uiso calc 1 . .
H H15B 0.820526 -0.131624 0.144566 0.039 Uiso calc 1 . .
H H15C 0.720047 -0.104563 0.202995 0.039 Uiso calc 1 . .

loop_
_atom_site_aniso_label
_atom_site_aniso_U_11
_atom_site_aniso_U_22
_atom_site_aniso_U_33
_atom_site_aniso_U_12
_atom_site_aniso_U_13
_atom_site_aniso_U_23
S1 0.01461(14) 0.01428(15) 0.01147(13) 0.00241(10) 0.00185(10) 0.00165(10)
N1 0.0123(4) 0.0133(5) 0.0126(4) 0.0006(4) 0.0014(3) 0.0012(4)
N2 0.0141(5) 0.0141(5) 0.0136(4) -0.0002(4) 0.0021(4) 0.0024(4)
N3 0.0174(5) 0.0223(6) 0.0158(5) -0.0045(4) 0.0029(4) -0.0011(4)
O1 0.0216(4) 0.0181(5) 0.0170(4) 0.0021(4) 0.0074(3) 0.0038(3)
O2 0.0191(4) 0.0197(5) 0.0137(4) 0.0022(4) -0.0021(3) -0.0003(3)
O3 0.0190(4) 0.0245(5) 0.0177(4) 0.0022(4) 0.0060(3) 0.0066(4)
O4 0.0372(6) 0.0253(5) 0.0202(5) -0.0032(4) 0.0037(4) -0.0071(4)
O5 0.0211(5) 0.0230(5) 0.0167(4) 0.0060(4) 0.0029(3) -0.0030(4)
C3 0.0134(5) 0.0183(6) 0.0136(5) 0.0055(4) 0.0035(4) 0.0017(4)
C4 0.0150(5) 0.0199(6) 0.0120(5) 0.0025(5) 0.0017(4) -0.0010(4)
C5 0.0112(5) 0.0154(6) 0.0144(5) 0.0025(4) 0.0019(4) -0.0025(4)
C6 0.0145(5) 0.0155(6) 0.0143(5) 0.0042(4) 0.0033(4) 0.0020(4)
C7 0.0147(5) 0.0191(6) 0.0210(6) 0.0019(5) 0.0023(5) 0.0017(5)
C8 0.0157(6) 0.0273(7) 0.0243(6) 0.0040(5) 0.0078(5) 0.0047(5)
C9 0.0226(6) 0.0265(7) 0.0187(6) 0.0086(5) 0.0070(5) 0.0018(5)
C10 0.0238(6) 0.0186(6) 0.0186(6) 0.0035(5) 0.0039(5) -0.0007(5)
C11 0.0177(6) 0.0155(6) 0.0184(6) 0.0016(5) 0.0039(4) 0.0020(5)
C12 0.0183(6) 0.0160(6) 0.0194(6) -0.0026(5) -0.0010(5) 0.0006(5)
C13 0.0250(6) 0.0130(6) 0.0163(6) -0.0026(5) 0.0029(5) 0.0018(4)
C14 0.0249(7) 0.0235(7) 0.0206(6) 0.0084(5) 0.0086(5) -0.0015(5)
C15 0.0221(6) 0.0333(8) 0.0242(7) 0.0047(6) 0.0074(5) 0.0012(6)

loop_
_atom_type_symbol
_atom_type_description
_atom_type_scat_dispersion_real
_atom_type_scat_dispersion_imag
_atom_type_scat_source
C C 0.0033 0.0016 'International Tables Vol C Tables 4.2.6.8 and 6.1.1.4'
H H 0.0000 0.0000 'International Tables Vol C Tables 4.2.6.8 and 6.1.1.4'
N N 0.0061 0.0033 'International Tables Vol C Tables 4.2.6.8 and 6.1.1.4'
O O 0.0106 0.0060 'International Tables Vol C Tables 4.2.6.8 and 6.1.1.4'
S S 0.1246 0.1234 'International Tables Vol C Tables 4.2.6.8 and 6.1.1.4'

loop_
_geom_angle_atom_site_label_1
_geom_angle_atom_site_label_2
_geom_angle_atom_site_label_3
_geom_angle_site_symmetry_1
_geom_angle_site_symmetry_3
_geom_angle
_geom_angle_publ_flag
O2 S1 O1 . . 120.63(6) y
O2 S1 N1 . . 104.37(5) ?
O1 S1 N1 . . 104.88(5) ?
O2 S1 C6 . . 109.90(6) ?
O1 S1 C6 . . 111.12(6) ?
N1 S1 C6 . . 104.30(5) y
C5 N1 N2 . . 105.78(9) ?
C5 N1 S1 . . 115.93(8) ?
N2 N1 S1 . . 109.08(7) ?
C3 N2 N1 . . 107.87(9) ?
C3 N2 C12 . . 119.46(10) ?
N1 N2 C12 . . 114.36(10) ?
C5 N3 H01 . . 120.9(12) ?
C5 N3 H02 . . 117.4(12) ?
H01 N3 H02 . . 121.5(17) ?
C13 O5 C14 . . 116.94(10) ?
O3 C3 N2 . . 120.48(12) ?
O3 C3 C4 . . 131.97(12) ?
N2 C3 C4 . . 107.53(10) ?
C5 C4 C3 . . 108.53(11) ?
C5 C4 H4 . . 125.7 ?
C3 C4 H4 . . 125.7 ?
N3 C5 C4 . . 130.69(12) ?
N3 C5 N1 . . 119.50(11) ?
C4 C5 N1 . . 109.80(11) ?
C11 C6 C7 . . 121.97(12) ?
C11 C6 S1 . . 119.17(9) ?
C7 C6 S1 . . 118.76(10) ?
C8 C7 C6 . . 118.25(12) ?
C8 C7 H7 . . 120.9 ?
C6 C7 H7 . . 120.9 ?
C7 C8 C9 . . 120.49(12) ?
C7 C8 H8 . . 119.8 ?
C9 C8 H8 . . 119.8 ?
C8 C9 C10 . . 120.59(12) ?
C8 C9 H9 . . 119.7 ?
C10 C9 H9 . . 119.7 ?
C11 C10 C9 . . 119.97(13) ?
C11 C10 H10 . . 120.0 ?
C9 C10 H10 . . 120.0 ?
C10 C11 C6 . . 118.73(12) ?
C10 C11 H11 . . 120.6 ?
C6 C11 H11 . . 120.6 ?
N2 C12 C13 . . 114.18(10) ?
N2 C12 H12A . . 108.7 ?
C13 C12 H12A . . 108.7 ?
N2 C12 H12B . . 108.7 ?
C13 C12 H12B . . 108.7 ?
H12A C12 H12B . . 107.6 ?
O4 C13 O5 . . 125.29(13) ?
O4 C13 C12 . . 123.59(12) ?
O5 C13 C12 . . 111.11(11) ?
O5 C14 C15 . . 107.20(11) ?
O5 C14 H14A . . 110.3 ?
C15 C14 H14A . . 110.3 ?
O5 C14 H14B . . 110.3 ?
C15 C14 H14B . . 110.3 ?
H14A C14 H14B . . 108.5 ?
C14 C15 H15A . . 109.5 ?
C14 C15 H15B . . 109.5 ?
H15A C15 H15B . . 109.5 ?
C14 C15 H15C . . 109.5 ?
H15A C15 H15C . . 109.5 ?
H15B C15 H15C . . 109.5 ?

loop_
_geom_bond_atom_site_label_1
_geom_bond_atom_site_label_2
_geom_bond_site_symmetry_2
_geom_bond_distance
_geom_bond_publ_flag
S1 O2 . 1.4268(9) ?
S1 O1 . 1.4280(10) ?
S1 N1 . 1.7249(10) ?
S1 C6 . 1.7491(12) ?
N1 C5 . 1.4305(15) y
N1 N2 . 1.4313(14) y
N2 C3 . 1.4139(15) y
N2 C12 . 1.4583(16) ?
N3 C5 . 1.3306(16) y
N3 H01 . 0.866(19) ?
N3 H02 . 0.871(19) ?
O3 C3 . 1.2353(16) ?
O4 C13 . 1.2023(16) ?
O5 C13 . 1.3338(16) ?
O5 C14 . 1.4589(16) ?
C3 C4 . 1.4184(18) y
C4 C5 . 1.3640(17) y
C4 H4 . 0.9500 ?
C6 C11 . 1.3926(18) ?
C6 C7 . 1.3941(17) ?
C7 C8 . 1.3871(19) ?
C7 H7 . 0.9500 ?
C8 C9 . 1.388(2) ?
C8 H8 . 0.9500 ?
C9 C10 . 1.388(2) ?
C9 H9 . 0.9500 ?
C10 C11 . 1.3883(18) ?
C10 H10 . 0.9500 ?
C11 H11 . 0.9500 ?
C12 C13 . 1.5156(19) ?
C12 H12A . 0.9900 ?
C12 H12B . 0.9900 ?
C14 C15 . 1.501(2) ?
C14 H14A . 0.9900 ?
C14 H14B . 0.9900 ?
C15 H15A . 0.9800 ?
C15 H15B . 0.9800 ?
C15 H15C . 0.9800 ?

loop_
_geom_hbond_atom_site_label_D
_geom_hbond_atom_site_label_H
_geom_hbond_atom_site_label_A
_geom_hbond_site_symmetry_A
_geom_hbond_distance_DH
_geom_hbond_distance_HA
_geom_hbond_distance_DA
_geom_hbond_angle_DHA
_geom_hbond_publ_flag
N3 H01 O1 . 0.866(19) 2.355(19) 2.8296(15) 114.8(15) yes
N3 H01 O1 3_665 0.866(19) 2.593(19) 3.3644(15) 148.8(16) yes
N3 H02 O3 2_655 0.871(19) 1.961(19) 2.8257(15) 171.5(17) yes
C12 H12A O2 . 0.99 2.38 3.0214(16) 122.1 yes

loop_
_geom_torsion_atom_site_label_1
_geom_torsion_atom_site_label_2
_geom_torsion_atom_site_label_3
_geom_torsion_atom_site_label_4
_geom_torsion_site_symmetry_1
_geom_torsion_site_symmetry_2
_geom_torsion_site_symmetry_3
_geom_torsion_site_symmetry_4
_geom_torsion
_geom_torsion_publ_flag
O2 S1 N1 C5 . . . . -172.95(9) ?
O1 S1 N1 C5 . . . . 59.29(9) ?
C6 S1 N1 C5 . . . . -57.61(10) ?
O2 S1 N1 N2 . . . . -53.74(9) ?
O1 S1 N1 N2 . . . . 178.50(8) ?
C6 S1 N1 N2 . . . . 61.60(9) ?
C5 N1 N2 C3 . . . . -5.93(12) ?
S1 N1 N2 C3 . . . . -131.28(8) ?
C5 N1 N2 C12 . . . . -141.43(10) ?
S1 N1 N2 C12 . . . . 93.23(10) ?
N1 N2 C3 O3 . . . . -171.44(11) ?
C12 N2 C3 O3 . . . . -38.61(17) ?
N1 N2 C3 C4 . . . . 7.23(13) ?
C12 N2 C3 C4 . . . . 140.06(11) ?
O3 C3 C4 C5 . . . . 172.70(13) ?
N2 C3 C4 C5 . . . . -5.75(14) ?
C3 C4 C5 N3 . . . . -179.13(13) ?
C3 C4 C5 N1 . . . . 2.02(14) ?
N2 N1 C5 N3 . . . . -176.57(11) ?
S1 N1 C5 N3 . . . . -55.56(13) ?
N2 N1 C5 C4 . . . . 2.43(13) ?
S1 N1 C5 C4 . . . . 123.44(10) ?
O2 S1 C6 C11 . . . . -159.28(10) ?
O1 S1 C6 C11 . . . . -23.16(12) ?
N1 S1 C6 C11 . . . . 89.33(10) ?
O2 S1 C6 C7 . . . . 24.42(12) ?
O1 S1 C6 C7 . . . . 160.54(10) ?
N1 S1 C6 C7 . . . . -86.97(10) ?
C11 C6 C7 C8 . . . . -0.47(19) ?
S1 C6 C7 C8 . . . . 175.72(10) ?
C6 C7 C8 C9 . . . . 0.85(19) ?
C7 C8 C9 C10 . . . . -0.3(2) ?
C8 C9 C10 C11 . . . . -0.6(2) ?
C9 C10 C11 C6 . . . . 0.97(19) ?
C7 C6 C11 C10 . . . . -0.44(19) ?
S1 C6 C11 C10 . . . . -176.61(10) ?
C3 N2 C12 C13 . . . . -74.54(14) ?
N1 N2 C12 C13 . . . . 55.45(14) ?
C14 O5 C13 O4 . . . . 5.0(2) ?
C14 O5 C13 C12 . . . . -175.81(11) y
N2 C12 C13 O4 . . . . -147.96(13) ?
N2 C12 C13 O5 . . . . 32.79(15) ?
C13 O5 C14 C15 . . . . 158.95(12) y

_cod_database_fobs_code 2243305
